data_4110781
loop_
_publ_author_name
Naraso
'Jun-ichi Nishida'
'Daisuke Kumaki'
'Shizuo Tokito'
'Yoshiro Yamashita'

_publ_contact_author
;
Dr. Yoshiro Yamashita
Department of Electronic Chemistry
Interdisciplinary Graduate School of Science and Engineering
Tokyo Institute of Technology
Nagatsuta, Midori-ku, Yokohama 226-8502, Japan
;
_publ_contact_author_email yoshiro@echem.titech.ac.jp
_publ_contact_author_fax +81-45-924-5489
_publ_contact_author_phone +81-45-924-5571
_publ_section_title
;
 High Performance n- and p-Type Field-Effect Transistors Based on
 Tetrathiafulvalene Derivatives
;
_journal_name_full 'Journal of the American Chemical Society'
_journal_page_first 9598
_journal_page_last 9599
_journal_paper_doi 10.1021/ja0630083
_journal_volume 128
_journal_year 2006
_chemical_formula_moiety 'C18 H4 F4 N4 S4 '
_chemical_formula_sum 'C18 H4 F4 N4 S4'
_chemical_formula_weight 480.49
_space_group_IT_number 2
_symmetry_cell_setting triclinic
_symmetry_Int_Tables_number 2
_symmetry_space_group_name_Hall '-P 1'
_symmetry_space_group_name_H-M 'P -1'
_cell_angle_alpha 81.55(5)
_cell_angle_beta 86.10(5)
_cell_angle_gamma 79.42(6)
_cell_formula_units_Z 1
_cell_length_a 3.855(6)
_cell_length_b 6.64(1)
_cell_length_c 16.61(2)
_cell_measurement_reflns_used 3698
_cell_measurement_temperature 93.2
_cell_measurement_theta_max 27.6
_cell_measurement_theta_min 3.2
_cell_volume 413.0(10)
_computing_cell_refinement PROCESS-AUTO
_computing_data_collection PROCESS-AUTO
_computing_data_reduction 'teXsan Ver. 1.11'
_computing_publication_material 'teXsan Ver. 1.11'
_computing_structure_refinement 'teXsan Ver. 1.10'
_computing_structure_solution SIR97
_diffrn_detector_area_resol_mean 10.00
_diffrn_measured_fraction_theta_full 1.0022
_diffrn_measured_fraction_theta_max 1.0022
_diffrn_measurement_device_type 'Rigaku RAXIS-RAPID Imaging Plate'
_diffrn_measurement_method \w
_diffrn_radiation_type 'Mo K\a'
_diffrn_radiation_wavelength 0.7107
_diffrn_reflns_av_R_equivalents 0.024
_diffrn_reflns_limit_h_max 4
_diffrn_reflns_limit_h_min -4
_diffrn_reflns_limit_k_max 8
_diffrn_reflns_limit_k_min -8
_diffrn_reflns_limit_l_max 21
_diffrn_reflns_limit_l_min -21
_diffrn_reflns_number 3991
_diffrn_reflns_theta_full 27.48
_diffrn_reflns_theta_max 27.48
_exptl_absorpt_coefficient_mu 0.634
_exptl_absorpt_correction_T_max 0.939
_exptl_absorpt_correction_T_min 0.669
_exptl_absorpt_correction_type multi-scan
_exptl_absorpt_process_details '(Higashi, 1995)'
_exptl_crystal_colour red
_exptl_crystal_density_diffrn 1.931
_exptl_crystal_description block
_exptl_crystal_size_max 0.300
_exptl_crystal_size_mid 0.100
_exptl_crystal_size_min 0.100
_refine_diff_density_max 1.03
_refine_diff_density_min -0.78
_refine_ls_extinction_method none
_refine_ls_goodness_of_fit_ref 1.791
_refine_ls_hydrogen_treatment noref
_refine_ls_number_parameters 136
_refine_ls_number_reflns 1815
_refine_ls_R_factor_gt 0.0550
_refine_ls_shift/su_max 0.0007
_refine_ls_structure_factor_coef Fsqd
_refine_ls_weighting_details 'w = 1/[\s^2^(Fo^2^) + (0.08000(Max(Fo^2^,0) + 2Fc^2^)/3)^2^]'
_refine_ls_weighting_scheme calc
_refine_ls_wR_factor_ref 0.2132
_reflns_number_gt 1557
_reflns_number_total 1858
_reflns_threshold_expression F^2^>2.0\s(F^2^)
_cod_data_source_file ja0630083si20060430_101630_2.cif
_cod_data_source_block 2
_cod_original_cell_volume 413(3)
_cod_original_sg_symbol_H-M 'P -1 '
_cod_original_formula_sum 'C18 H4 F4 N4 S4 '
_cod_database_code 4110781

loop_
_symmetry_equiv_pos_as_xyz
x,y,z
-x,-y,-z

loop_
_atom_site_label
_atom_site_type_symbol
_atom_site_fract_x
_atom_site_fract_y
_atom_site_fract_z
_atom_site_U_iso_or_equiv
_atom_site_adp_type
_atom_site_occupancy
_atom_site_calc_flag
S(1) S 0.7939(3) 0.2906(2) 0.04668(6) 0.0182(3) Uani 1.00 d
S(2) S 0.7697(3) -0.1515(2) 0.11201(6) 0.0166(3) Uani 1.00 d
F(1) F -0.2016(8) 0.6026(5) 0.4184(2) 0.0274(8) Uani 1.00 d
F(2) F -0.2562(8) 0.2118(5) 0.4735(2) 0.0265(8) Uani 1.00 d
N(1) N 0.4480(10) 0.4001(6) 0.1817(2) 0.0174(9) Uani 1.00 d
N(2) N 0.398(1) -0.0200(6) 0.2417(2) 0.0179(10) Uani 1.00 d
C(1) C 0.908(1) 0.0287(7) 0.0335(3) 0.017(1) Uani 1.00 d
C(2) C 0.583(1) 0.2455(7) 0.1424(3) 0.017(1) Uani 1.00 d
C(3) C 0.278(1) 0.3471(7) 0.2550(3) 0.017(1) Uani 1.00 d
C(4) C 0.127(1) 0.5071(7) 0.3008(3) 0.021(1) Uani 1.00 d
C(5) C -0.046(1) 0.4550(8) 0.3730(3) 0.021(1) Uani 1.00 d
C(6) C -0.077(1) 0.2509(8) 0.4019(3) 0.022(1) Uani 1.00 d
C(7) C 0.070(1) 0.0915(7) 0.3598(3) 0.019(1) Uani 1.00 d
C(8) C 0.249(1) 0.1395(7) 0.2841(3) 0.019(1) Uani 1.00 d
C(9) C 0.561(1) 0.0341(7) 0.1727(2) 0.015(1) Uani 1.00 d
H(1) H 0.0940 0.6432 0.2799 0.0239 Uiso 1.00 calc
H(2) H 0.0017 -0.0383 0.3816 0.0239 Uiso 1.00 calc

loop_
_atom_site_aniso_label
_atom_site_aniso_U_11
_atom_site_aniso_U_22
_atom_site_aniso_U_33
_atom_site_aniso_U_12
_atom_site_aniso_U_13
_atom_site_aniso_U_23
S(1) 0.0218(6) 0.0115(6) 0.0192(6) -0.0006(4) 0.0037(4) -0.0002(4)
S(2) 0.0205(6) 0.0110(6) 0.0167(6) -0.0010(4) 0.0022(4) -0.0001(4)
F(1) 0.035(2) 0.020(2) 0.027(1) -0.002(1) 0.008(1) -0.010(1)
F(2) 0.035(2) 0.025(2) 0.019(1) -0.008(1) 0.009(1) -0.006(1)
N(1) 0.020(2) 0.015(2) 0.016(2) -0.003(2) 0.000(1) 0.000(1)
N(2) 0.024(2) 0.012(2) 0.017(2) -0.003(2) -0.003(1) -0.001(1)
C(1) 0.018(2) 0.009(2) 0.020(2) 0.001(2) -0.002(2) 0.001(2)
C(2) 0.017(2) 0.015(2) 0.017(2) 0.000(2) -0.002(1) 0.001(2)
C(3) 0.015(2) 0.016(2) 0.020(2) -0.002(2) -0.001(2) -0.002(2)
C(4) 0.024(2) 0.014(2) 0.023(2) -0.002(2) 0.000(2) -0.003(2)
C(5) 0.025(2) 0.018(2) 0.020(2) 0.001(2) -0.001(2) -0.009(2)
C(6) 0.025(2) 0.024(3) 0.017(2) -0.003(2) 0.002(2) -0.003(2)
C(7) 0.024(2) 0.016(2) 0.019(2) -0.006(2) 0.000(2) -0.001(2)
C(8) 0.018(2) 0.019(2) 0.018(2) -0.002(2) 0.000(2) 0.000(2)
C(9) 0.013(2) 0.015(2) 0.017(2) 0.000(2) 0.000(1) -0.002(2)

loop_
_atom_type_symbol
_atom_type_description
_atom_type_scat_dispersion_real
_atom_type_scat_dispersion_imag
_atom_type_scat_source
C C 0.003 0.002
;International Tables for Crystallography
(1992, Vol. C, Tables 4.2.6.8 and 6.1.1.1)
;
H H 0.000 0.000
;International Tables for Crystallography
(1992, Vol. C, Table 6.1.1.2)
;
F F 0.017 0.010
;International Tables for Crystallography
(1992, Vol. C, Tables 4.2.6.8 and 6.1.1.1)
;
N N 0.006 0.003
;International Tables for Crystallography
(1992, Vol. C, Tables 4.2.6.8 and 6.1.1.1)
;
S S 0.125 0.123
;International Tables for Crystallography
(1992, Vol. C, Tables 4.2.6.8 and 6.1.1.1)
;
